data_7249327
loop_
_publ_author_name
'Wang, Weizhou'
'Ji, Baoming'

_publ_section_title
;
 The C--I&#x22EF;O halogen bonding in crown ether chemistry
;
_journal_issue 38
_journal_name_full CrystEngComm
_journal_page_first 5309
_journal_page_last 5313
_journal_paper_doi 10.1039/D4CE00853G
_journal_volume 26
_journal_year 2024
_chemical_formula_moiety 'C6 F4 I2, C4 H8 O2'
_chemical_formula_sum 'C10 H8 F4 I2 O2'
_chemical_formula_weight 489.96
_space_group_crystal_system monoclinic
_space_group_IT_number 14
_space_group_name_Hall '-P 2ybc'
_space_group_name_H-M_alt 'P 1 21/c 1'
_atom_sites_solution_hydrogens geom
_atom_sites_solution_primary direct
_audit_creation_date 2023-07-17
_audit_creation_method
;
Olex2 1.5
(compiled 2022.04.07 svn.rca3783a0 for OlexSys, GUI svn.r6498)
;
_audit_update_record
;
2023-07-17 deposited with the CCDC.	2024-09-11 downloaded from the CCDC.
;
_cell_angle_alpha 90
_cell_angle_beta 95.120(3)
_cell_angle_gamma 90
_cell_formula_units_Z 4
_cell_length_a 12.0376(4)
_cell_length_b 15.4508(8)
_cell_length_c 7.5142(3)
_cell_measurement_reflns_used 3459
_cell_measurement_temperature 293.15
_cell_measurement_theta_max 27.0750
_cell_measurement_theta_min 4.2430
_cell_volume 1391.99(10)
_computing_cell_refinement 'CrysAlisPro 1.171.38.41r (Rigaku OD, 2015)'
_computing_data_collection 'CrysAlisPro 1.171.38.41r (Rigaku OD, 2015)'
_computing_data_reduction 'CrysAlisPro 1.171.38.41r (Rigaku OD, 2015)'
_computing_molecular_graphics 'Olex2 1.5 (Dolomanov et al., 2009)'
_computing_publication_material 'Olex2 1.5 (Dolomanov et al., 2009)'
_computing_structure_refinement 'SHELXL 2019/2 (Sheldrick, 2015)'
_computing_structure_solution 'ShelXT (Sheldrick, 2015)'
_diffrn_ambient_temperature 293.15
_diffrn_detector 'CCD plate'
_diffrn_detector_area_resol_mean 8.0584
_diffrn_detector_type EosS2
_diffrn_measured_fraction_theta_full 0.996
_diffrn_measured_fraction_theta_max 0.852
_diffrn_measurement_details
;
List of Runs (angles in degrees, time in seconds):

  # Type    Start    End  Width  t~exp~   \w     \q     \k     \f   Frames
#--------------------------------------------------------------------------
  1  \w    -83.00  56.00   1.00    1.88    --  -13.48   0.00   0.00  139
  2  \w    -20.00  25.00   1.00    1.88    --  -13.48 -99.00   0.00   45
  3  \w    -20.00  25.00   1.00    1.88    --  -13.48 -99.00 150.00   45
  4  \w    -20.00  31.00   1.00    1.88    --   14.49 -99.00-150.00   51
;
_diffrn_measurement_device 'four-circle diffractometer'
_diffrn_measurement_device_type 'SuperNova, Single source at offset, EosS2'
_diffrn_measurement_method '\w scans'
_diffrn_orient_matrix_type 'CrysAlisPro convention (1999,Acta A55,543-557)'
_diffrn_orient_matrix_UB_11 -0.0293234000
_diffrn_orient_matrix_UB_12 0.0220861000
_diffrn_orient_matrix_UB_13 0.0640743000
_diffrn_orient_matrix_UB_21 0.0004507000
_diffrn_orient_matrix_UB_22 -0.0381166000
_diffrn_orient_matrix_UB_23 0.0526650000
_diffrn_orient_matrix_UB_31 0.0513725000
_diffrn_orient_matrix_UB_32 0.0129339000
_diffrn_orient_matrix_UB_33 0.0458532000
_diffrn_radiation_monochromator mirror
_diffrn_radiation_probe x-ray
_diffrn_radiation_type 'Mo K\a'
_diffrn_radiation_wavelength 0.71073
_diffrn_reflns_av_R_equivalents 0.0561
_diffrn_reflns_av_unetI/netI 0.0580
_diffrn_reflns_Laue_measured_fraction_full 0.996
_diffrn_reflns_Laue_measured_fraction_max 0.852
_diffrn_reflns_limit_h_max 14
_diffrn_reflns_limit_h_min -15
_diffrn_reflns_limit_k_max 19
_diffrn_reflns_limit_k_min -16
_diffrn_reflns_limit_l_max 7
_diffrn_reflns_limit_l_min -9
_diffrn_reflns_number 8105
_diffrn_reflns_point_group_measured_fraction_full 0.996
_diffrn_reflns_point_group_measured_fraction_max 0.852
_diffrn_reflns_theta_full 25.242
_diffrn_reflns_theta_max 28.304
_diffrn_reflns_theta_min 3.398
_diffrn_source 'micro-focus sealed X-ray tube'
_diffrn_source_type 'SuperNova (Mo) X-ray Source'
_exptl_absorpt_coefficient_mu 4.555
_exptl_absorpt_correction_T_max 1.00000
_exptl_absorpt_correction_T_min 0.29783
_exptl_absorpt_correction_type multi-scan
_exptl_absorpt_process_details
;
CrysAlisPro 1.171.38.41r (Rigaku Oxford Diffraction, 2015)
Empirical absorption correction using spherical harmonics,
 implemented in SCALE3 ABSPACK scaling algorithm.
;
_exptl_crystal_colour 'clear light yellow'
_exptl_crystal_colour_lustre clear
_exptl_crystal_colour_modifier light
_exptl_crystal_colour_primary yellow
_exptl_crystal_density_diffrn 2.338
_exptl_crystal_description block
_exptl_crystal_F_000 904
_exptl_crystal_size_max 0.18
_exptl_crystal_size_mid 0.15
_exptl_crystal_size_min 0.14
_refine_diff_density_max 0.860
_refine_diff_density_min -0.654
_refine_diff_density_rms 0.111
_refine_ls_extinction_coef 0.0331(10)
_refine_ls_extinction_expression Fc^*^=kFc[1+0.001xFc^2^\l^3^/sin(2\q)]^-1/4^
_refine_ls_extinction_method 'SHELXL-2019/2 (Sheldrick 2019)'
_refine_ls_goodness_of_fit_ref 1.060
_refine_ls_hydrogen_treatment constr
_refine_ls_matrix_type full
_refine_ls_number_parameters 173
_refine_ls_number_reflns 2945
_refine_ls_number_restraints 25
_refine_ls_restrained_S_all 1.055
_refine_ls_R_factor_all 0.0615
_refine_ls_R_factor_gt 0.0439
_refine_ls_shift/su_max 0.005
_refine_ls_shift/su_mean 0.000
_refine_ls_structure_factor_coef Fsqd
_refine_ls_weighting_details 'w=1/[\s^2^(Fo^2^)+(0.0340P)^2^] where P=(Fo^2^+2Fc^2^)/3'
_refine_ls_weighting_scheme calc
_refine_ls_wR_factor_gt 0.0858
_refine_ls_wR_factor_ref 0.0949
_reflns_Friedel_coverage 0.000
_reflns_number_gt 2262
_reflns_number_total 2945
_reflns_threshold_expression 'I > 2\s(I)'
_cod_data_source_file d4ce00853g2.cif
_cod_data_source_block C4-I13
_cod_depositor_comments 'Adding full bibliography for 7249319--7249331.cif.'
_cod_database_code 7249327
_shelx_shelxl_version_number 2019/2
_shelx_space_group_comment
;
The symmetry employed for this shelxl refinement is uniquely defined
by the following loop, which should always be used as a source of
symmetry information in preference to the above space-group names.
They are only intended as comments.
;
_shelx_estimated_absorpt_t_max 0.568
_shelx_estimated_absorpt_t_min 0.494
_olex2_refinement_description
;
1. Fixed Uiso
 At 1.2 times of:
  All C(H,H) groups
2. Uiso/Uaniso restraints and constraints
I1 \\sim I1A \\sim I1B: within 2A with sigma of 0.01 and sigma for terminal
atoms of 0.02 within 2A
Uanis(I1) = Uanis(I1A) = Uanis(I1B)
3. Rigid body (RIGU) restrains
 I1, C2, I1A, I1B
 with sigma for 1-2 distances of 0.01 and sigma for 1-3 distances of 0.02
4. Others
 1*[Sof(I1)]+1*[Sof(I1A)]+1*[Sof(I1B)]=1 with esd of 0
5.a Secondary CH2 refined with riding coordinates:
 C7(H7A,H7B), C8(H8A,H8B), C9(H9A,H9B), C10(H10A,H10B)
;
_olex2_date_sample_data_collection 2016-07-21
_olex2_submission_special_instructions 'No special instructions were received'
_oxdiff_exptl_absorpt_empirical_details
;
Empirical correction (ABSPACK) includes:
- Absorption correction using spherical harmonics
- Frame scaling
;
_oxdiff_exptl_absorpt_empirical_full_max 1.984
_oxdiff_exptl_absorpt_empirical_full_min 0.747

loop_
_space_group_symop_operation_xyz
'x, y, z'
'-x, y+1/2, -z+1/2'
'-x, -y, -z'
'x, -y-1/2, z-1/2'

loop_
_atom_site_label
_atom_site_type_symbol
_atom_site_fract_x
_atom_site_fract_y
_atom_site_fract_z
_atom_site_U_iso_or_equiv
_atom_site_adp_type
_atom_site_occupancy
_atom_site_site_symmetry_order
_atom_site_calc_flag
_atom_site_refinement_flags_posn
_atom_site_refinement_flags_adp
_atom_site_refinement_flags_occupancy
_atom_site_disorder_assembly
_atom_site_disorder_group
I1 I 0.67926(9) 0.34459(9) 0.1605(2) 0.0595(3) Uani 0.871(3) 1 d . U P A 1
I2 I 0.20142(3) 0.36822(3) -0.17218(5) 0.0591(2) Uani 1 1 d . . . . .
F1 F 0.4452(2) 0.4209(3) -0.0045(5) 0.0817(13) Uani 1 1 d . . . . .
F2 F 0.6068(3) 0.1490(2) 0.1222(5) 0.0761(11) Uani 1 1 d . . . . .
F3 F 0.4207(3) 0.0719(3) -0.0224(6) 0.0972(14) Uani 1 1 d . . . . .
F4 F 0.2468(3) 0.1671(2) -0.1571(5) 0.0722(10) Uani 1 1 d . . . . .
C1 C 0.4398(4) 0.3350(4) -0.0104(7) 0.0469(14) Uani 1 1 d . . . . .
C2 C 0.5313(4) 0.2864(4) 0.0555(7) 0.0470(14) Uani 1 1 d . . . . .
C3 C 0.5227(4) 0.1987(4) 0.0541(7) 0.0512(14) Uani 1 1 d . . . . .
C4 C 0.4272(4) 0.1586(4) -0.0196(8) 0.0547(16) Uani 1 1 d . . . . .
C5 C 0.3390(4) 0.2073(4) -0.0855(7) 0.0478(14) Uani 1 1 d . . . . .
C6 C 0.3414(4) 0.2962(4) -0.0813(6) 0.0412(12) Uani 1 1 d . . . . .
O1 O 0.8986(3) 0.4007(3) 0.3431(5) 0.0584(11) Uani 1 1 d . . . . .
O2 O 0.9754(3) 0.4436(3) 0.7204(5) 0.0556(10) Uani 1 1 d . . . . .
C7 C 1.0175(5) 0.5884(4) 0.7777(8) 0.0666(18) Uani 1 1 d . . . . .
H7A H 0.983505 0.644167 0.797140 0.080 Uiso 1 1 calc R U . . .
H7B H 1.052486 0.568551 0.891701 0.080 Uiso 1 1 calc R U . . .
C8 C 0.9295(4) 0.5267(4) 0.7144(8) 0.0604(16) Uani 1 1 d . . . . .
H8A H 0.868342 0.529593 0.789917 0.072 Uiso 1 1 calc R U . . .
H8B H 0.900969 0.540757 0.593079 0.072 Uiso 1 1 calc R U . . .
C9 C 0.8974(5) 0.3777(4) 0.6568(9) 0.0656(18) Uani 1 1 d . . . . .
H9A H 0.822789 0.401926 0.643874 0.079 Uiso 1 1 calc R U . . .
H9B H 0.898387 0.331311 0.743945 0.079 Uiso 1 1 calc R U . . .
C10 C 0.9245(5) 0.3419(4) 0.4826(8) 0.0637(18) Uani 1 1 d . . . . .
H10A H 1.003380 0.328074 0.488863 0.076 Uiso 1 1 calc R U . . .
H10B H 0.882968 0.288816 0.458251 0.076 Uiso 1 1 calc R U . . .
I1A I 0.6841(14) 0.3641(15) 0.108(3) 0.0595(3) Uani 0.042(3) 1 d . U P A 2
I1B I 0.6641(9) 0.3671(9) 0.1793(18) 0.0595(3) Uani 0.087(3) 1 d . U P A 3

loop_
_atom_site_aniso_label
_atom_site_aniso_U_11
_atom_site_aniso_U_22
_atom_site_aniso_U_33
_atom_site_aniso_U_23
_atom_site_aniso_U_13
_atom_site_aniso_U_12
I1 0.0347(4) 0.0834(8) 0.0586(5) -0.0043(5) -0.0061(3) -0.0089(4)
I2 0.0419(2) 0.0783(4) 0.0548(3) -0.0041(2) -0.00828(17) 0.01560(17)
F1 0.062(2) 0.047(2) 0.130(4) -0.003(2) -0.026(2) -0.0037(16)
F2 0.057(2) 0.081(3) 0.088(3) 0.012(2) -0.0096(18) 0.0264(18)
F3 0.096(3) 0.049(3) 0.144(4) 0.002(3) -0.005(3) 0.002(2)
F4 0.0503(18) 0.074(3) 0.089(2) -0.011(2) -0.0098(17) -0.0204(18)
C1 0.037(3) 0.049(4) 0.054(3) 0.001(3) -0.004(2) 0.001(2)
C2 0.034(2) 0.062(4) 0.044(3) -0.001(3) 0.000(2) -0.005(3)
C3 0.035(3) 0.062(4) 0.055(3) 0.007(3) 0.001(2) 0.006(3)
C4 0.052(3) 0.044(4) 0.067(4) 0.003(3) 0.005(3) 0.005(3)
C5 0.034(3) 0.062(4) 0.046(3) -0.008(3) 0.002(2) -0.010(3)
C6 0.034(2) 0.044(4) 0.044(3) -0.004(3) -0.001(2) 0.006(2)
O1 0.043(2) 0.066(3) 0.064(2) 0.010(2) -0.0086(18) 0.0001(19)
O2 0.043(2) 0.050(3) 0.071(2) 0.002(2) -0.0101(17) 0.0079(18)
C7 0.068(4) 0.067(5) 0.064(4) -0.027(4) 0.002(3) 0.007(3)
C8 0.052(3) 0.067(5) 0.062(4) -0.006(3) 0.006(3) 0.009(3)
C9 0.063(4) 0.069(5) 0.064(4) 0.014(4) 0.003(3) -0.022(3)
C10 0.061(4) 0.052(4) 0.075(5) 0.000(4) -0.014(3) -0.010(3)
I1A 0.0347(4) 0.0834(8) 0.0586(5) -0.0043(5) -0.0061(3) -0.0089(4)
I1B 0.0347(4) 0.0834(8) 0.0586(5) -0.0043(5) -0.0061(3) -0.0089(4)

loop_
_atom_type_symbol
_atom_type_description
_atom_type_scat_dispersion_real
_atom_type_scat_dispersion_imag
_atom_type_scat_source
C C 0.0033 0.0016 'International Tables Vol C Tables 4.2.6.8 and 6.1.1.4'
H H 0.0000 0.0000 'International Tables Vol C Tables 4.2.6.8 and 6.1.1.4'
F F 0.0171 0.0103 'International Tables Vol C Tables 4.2.6.8 and 6.1.1.4'
I I -0.4742 1.8119 'International Tables Vol C Tables 4.2.6.8 and 6.1.1.4'
O O 0.0106 0.0060 'International Tables Vol C Tables 4.2.6.8 and 6.1.1.4'

loop_
_geom_angle_atom_site_label_1
_geom_angle_atom_site_label_2
_geom_angle_atom_site_label_3
_geom_angle
_geom_angle_site_symmetry_1
_geom_angle_site_symmetry_3
_geom_angle_publ_flag
F1 C1 C2 119.5(4) . . ?
F1 C1 C6 118.7(4) . . ?
C2 C1 C6 121.7(6) . . ?
C1 C2 I1 121.7(4) . . ?
C1 C2 I1A 113.2(7) . . ?
C1 C2 I1B 111.9(5) . . ?
C3 C2 I1 119.6(4) . . ?
C3 C2 C1 118.6(5) . . ?
C3 C2 I1A 127.4(7) . . ?
C3 C2 I1B 129.0(5) . . ?
F2 C3 C2 121.1(5) . . ?
F2 C3 C4 118.2(6) . . ?
C2 C3 C4 120.8(5) . . ?
F3 C4 C3 120.0(5) . . ?
F3 C4 C5 120.3(5) . . ?
C5 C4 C3 119.6(6) . . ?
F4 C5 C4 118.8(5) . . ?
F4 C5 C6 119.2(5) . . ?
C4 C5 C6 122.1(5) . . ?
C1 C6 I2 122.1(4) . . ?
C5 C6 I2 120.7(3) . . ?
C5 C6 C1 117.1(5) . . ?
C10 O1 C7 115.5(5) . 3_766 ?
C8 O2 C9 113.3(4) . . ?
O1 C7 H7A 108.9 3_766 . ?
O1 C7 H7B 108.9 3_766 . ?
O1 C7 C8 113.6(5) 3_766 . ?
H7A C7 H7B 107.7 . . ?
C8 C7 H7A 108.9 . . ?
C8 C7 H7B 108.9 . . ?
O2 C8 C7 108.3(5) . . ?
O2 C8 H8A 110.0 . . ?
O2 C8 H8B 110.0 . . ?
C7 C8 H8A 110.0 . . ?
C7 C8 H8B 110.0 . . ?
H8A C8 H8B 108.4 . . ?
O2 C9 H9A 109.3 . . ?
O2 C9 H9B 109.3 . . ?
O2 C9 C10 111.6(5) . . ?
H9A C9 H9B 108.0 . . ?
C10 C9 H9A 109.3 . . ?
C10 C9 H9B 109.3 . . ?
O1 C10 C9 111.5(5) . . ?
O1 C10 H10A 109.3 . . ?
O1 C10 H10B 109.3 . . ?
C9 C10 H10A 109.3 . . ?
C9 C10 H10B 109.3 . . ?
H10A C10 H10B 108.0 . . ?

loop_
_geom_bond_atom_site_label_1
_geom_bond_atom_site_label_2
_geom_bond_distance
_geom_bond_site_symmetry_2
_geom_bond_publ_flag
I1 C2 2.086(5) . ?
I2 C6 2.083(5) . ?
F1 C1 1.330(7) . ?
F2 C3 1.336(6) . ?
F3 C4 1.342(7) . ?
F4 C5 1.341(5) . ?
C1 C2 1.387(7) . ?
C1 C6 1.390(7) . ?
C2 C3 1.359(8) . ?
C2 I1A 2.202(18) . ?
C2 I1B 2.170(13) . ?
C3 C4 1.378(7) . ?
C4 C5 1.358(7) . ?
C5 C6 1.373(7) . ?
O1 C7 1.427(7) 3_766 ?
O1 C10 1.400(7) . ?
O2 C8 1.396(7) . ?
O2 C9 1.438(7) . ?
C7 H7A 0.9700 . ?
C7 H7B 0.9700 . ?
C7 C8 1.473(8) . ?
C8 H8A 0.9700 . ?
C8 H8B 0.9700 . ?
C9 H9A 0.9700 . ?
C9 H9B 0.9700 . ?
C9 C10 1.484(8) . ?
C10 H10A 0.9700 . ?
C10 H10B 0.9700 . ?

loop_
_geom_torsion_atom_site_label_1
_geom_torsion_atom_site_label_2
_geom_torsion_atom_site_label_3
_geom_torsion_atom_site_label_4
_geom_torsion
_geom_torsion_site_symmetry_1
_geom_torsion_site_symmetry_2
_geom_torsion_site_symmetry_3
_geom_torsion_site_symmetry_4
_geom_torsion_publ_flag
I1 C2 C3 F2 1.4(7) . . . . ?
I1 C2 C3 C4 -177.9(4) . . . . ?
F1 C1 C2 I1 -1.1(7) . . . . ?
F1 C1 C2 C3 177.7(5) . . . . ?
F1 C1 C2 I1A -12.3(8) . . . . ?
F1 C1 C2 I1B 4.9(7) . . . . ?
F1 C1 C6 I2 -1.6(7) . . . . ?
F1 C1 C6 C5 179.9(5) . . . . ?
F2 C3 C4 F3 -0.3(8) . . . . ?
F2 C3 C4 C5 178.2(5) . . . . ?
F3 C4 C5 F4 -1.6(8) . . . . ?
F3 C4 C5 C6 178.5(5) . . . . ?
F4 C5 C6 I2 3.2(7) . . . . ?
F4 C5 C6 C1 -178.2(4) . . . . ?
C1 C2 C3 F2 -177.4(5) . . . . ?
C1 C2 C3 C4 3.3(8) . . . . ?
C2 C1 C6 I2 177.7(4) . . . . ?
C2 C1 C6 C5 -0.8(8) . . . . ?
C2 C3 C4 F3 179.0(5) . . . . ?
C2 C3 C4 C5 -2.5(8) . . . . ?
C3 C4 C5 F4 179.9(5) . . . . ?
C3 C4 C5 C6 -0.1(8) . . . . ?
C4 C5 C6 I2 -176.9(4) . . . . ?
C4 C5 C6 C1 1.7(8) . . . . ?
C6 C1 C2 I1 179.6(4) . . . . ?
C6 C1 C2 C3 -1.6(8) . . . . ?
C6 C1 C2 I1A 168.4(7) . . . . ?
C6 C1 C2 I1B -174.3(5) . . . . ?
O1 C7 C8 O2 70.0(7) 3_766 . . . ?
O2 C9 C10 O1 -73.1(6) . . . . ?
C7 O1 C10 C9 134.1(5) 3_766 . . . ?
C8 O2 C9 C10 109.5(6) . . . . ?
C9 O2 C8 C7 -178.5(5) . . . . ?
I1A C2 C3 F2 14.1(10) . . . . ?
I1A C2 C3 C4 -165.2(8) . . . . ?
I1B C2 C3 F2 -6.1(9) . . . . ?
I1B C2 C3 C4 174.6(6) . . . . ?
